data_1536327
loop_
_publ_author_name
'Weil, M.'

_publ_section_title
;
 Preparation and crystal structures of two new modifications of
 mercury(II) selenite(IV), Hg Se O3, and the mixed-valent mercury(II)
 selenite(IV) selenide(-II), (Hg Se O3)3 Hg Se
;
_journal_name_full 'Solid State Sciences'
_journal_page_first 1153
_journal_page_last 1162
_journal_volume 4
_journal_year 2002
_chemical_formula_sum 'Hg O3 Se'
_chemical_name_systematic 'Hg (Se O3)'
_space_group_IT_number 14
_symmetry_space_group_name_Hall '-P 2ybc'
_symmetry_space_group_name_H-M 'P 1 21/c 1'
_cell_angle_alpha 90
_cell_angle_beta 92.06
_cell_angle_gamma 90
_cell_formula_units_Z 4
_cell_length_a 4.738
_cell_length_b 9.053
_cell_length_c 7.146
_cell_volume 306.316
_citation_journal_id_ASTM SSSCFJ
_cod_data_source_file Weil_SSSCFJ_2002_682.cif
_cod_data_source_block Hg1O3Se1
_cod_original_cell_volume 306.3161
_cod_original_formula_sum 'Hg1 O3 Se1'
_cod_database_code 1536327

loop_
_symmetry_equiv_pos_as_xyz
x,y,z
-x,y+1/2,-z+1/2
-x,-y,-z
x,-y-1/2,z-1/2

loop_
_atom_site_label
_atom_site_type_symbol
_atom_site_fract_x
_atom_site_fract_y
_atom_site_fract_z
_atom_site_occupancy
_atom_site_U_iso_or_equiv
Hg1 Hg+2 0.22495 0.17821 0.47355 1 0.0
Se1 Se+4 0.2493 0.56451 0.3166 1 0.0
O3 O-2 0.293 0.6298 0.0952 1 0.0
O2 O-2 0.275 0.3803 0.2709 1 0.0
O1 O-2 0.103 0.0914 0.1733 1 0.0
